data_4020161
loop_
_publ_author_name
'Kathryn Hassall'
'Sofia Lobachevsky'
'Jonathan M. White'

_journal_name_full 'Journal of Organic Chemistry'
_journal_page_first 1993
_journal_page_last 1997
_journal_paper_doi 10.1021/jo048384p
_journal_volume 70
_journal_year 2005
_chemical_formula_sum 'C32 H60 N O4.5 S Si2'
_chemical_formula_weight 619.05
_space_group_IT_number 15
_symmetry_cell_setting monoclinic
_symmetry_space_group_name_Hall '-C 2yc'
_symmetry_space_group_name_H-M 'C 1 2/c 1'
_atom_sites_solution_hydrogens geom
_atom_sites_solution_primary direct
_atom_sites_solution_secondary difmap
_cell_angle_alpha 90.00
_cell_angle_beta 104.767(2)
_cell_angle_gamma 90.00
_cell_formula_units_Z 8
_cell_length_a 30.727(4)
_cell_length_b 8.2906(10)
_cell_length_c 29.838(4)
_cell_measurement_reflns_used 2485
_cell_measurement_temperature 130(2)
_cell_measurement_theta_max 22.47
_cell_measurement_theta_min 2.20
_cell_volume 7350.0(15)
_diffrn_ambient_temperature 293(2)
_diffrn_detector_area_resol_mean ?
_diffrn_measurement_device_type 'CCD area detector'
_diffrn_measurement_method 'phi and omega scans'
_diffrn_radiation_monochromator graphite
_diffrn_radiation_source 'sealed tube'
_diffrn_radiation_type MoK\a
_diffrn_radiation_wavelength 0.71073
_diffrn_reflns_av_R_equivalents 0.0874
_diffrn_reflns_av_sigmaI/netI 0.1035
_diffrn_reflns_limit_h_max 36
_diffrn_reflns_limit_h_min -36
_diffrn_reflns_limit_k_max 9
_diffrn_reflns_limit_k_min -9
_diffrn_reflns_limit_l_max 24
_diffrn_reflns_limit_l_min -35
_diffrn_reflns_number 18671
_diffrn_reflns_theta_max 25.00
_diffrn_reflns_theta_min 1.37
_diffrn_standards_decay_% ?
_diffrn_standards_interval_count ?
_diffrn_standards_interval_time ?
_diffrn_standards_number ?
_exptl_absorpt_coefficient_mu 0.188
_exptl_absorpt_correction_T_max ?
_exptl_absorpt_correction_T_min ?
_exptl_absorpt_correction_type ?
_exptl_absorpt_process_details ?
_exptl_crystal_colour colourless
_exptl_crystal_density_diffrn 1.119
_exptl_crystal_density_meas ?
_exptl_crystal_density_method 'not measured'
_exptl_crystal_description rod
_exptl_crystal_F_000 2712
_exptl_crystal_size_max 0.50
_exptl_crystal_size_mid 0.50
_exptl_crystal_size_min 0.08
_refine_ls_extinction_coef ?
_refine_ls_extinction_method none
_refine_ls_goodness_of_fit_ref 0.854
_refine_ls_hydrogen_treatment mixed
_refine_ls_matrix_type full
_refine_ls_number_parameters 388
_refine_ls_number_reflns 6437
_refine_ls_number_restraints 0
_refine_ls_restrained_S_all 0.854
_refine_ls_R_factor_all 0.0854
_refine_ls_R_factor_gt 0.0491
_refine_ls_shift/su_max 0.056
_refine_ls_shift/su_mean 0.003
_refine_ls_structure_factor_coef Fsqd
_refine_ls_weighting_details 'calc w=1/[\s^2^(Fo^2^)+(0.0280P)^2^+0.0000P] where P=(Fo^2^+2Fc^2^)/3'
_refine_ls_weighting_scheme calc
_refine_ls_wR_factor_gt 0.0908
_refine_ls_wR_factor_ref 0.0987
_reflns_number_gt 4012
_reflns_number_total 6437
_reflns_threshold_expression >2sigma(I)
_cod_depositor_comments
;
The following automatic conversions were performed:
'_symmetry_cell_setting' value 'Monoclinic' changed to 'monoclinic'
according to '/home/saulius/struct/CIF-dictionaries/cif_core.dic'
dictionary named 'cif_core.dic' version 2.4.1 from 2010-06-29.

Automatic conversion script
Id: cif_fix_enum 1527 2010-12-29 10:47:43Z saulius 
;
_cod_original_sg_symbol_H-M 'C 2/c'
_cod_original_formula_sum 'C32 H60 N O4.50 S Si2'
_cod_database_code 4020161

loop_
_symmetry_equiv_pos_as_xyz
'x, y, z'
'-x, y, -z+1/2'
'x+1/2, y+1/2, z'
'-x+1/2, y+1/2, -z+1/2'
'-x, -y, -z'
'x, -y, z-1/2'
'-x+1/2, -y+1/2, -z'
'x+1/2, -y+1/2, z-1/2'

loop_
_atom_site_label
_atom_site_type_symbol
_atom_site_fract_x
_atom_site_fract_y
_atom_site_fract_z
_atom_site_U_iso_or_equiv
_atom_site_adp_type
_atom_site_occupancy
_atom_site_symmetry_multiplicity
_atom_site_calc_flag
_atom_site_refinement_flags
_atom_site_disorder_assembly
_atom_site_disorder_group
O5 O 0.0000 0.8441(4) 0.2500 0.159(2) Uani 1 2 d S . .
H34 H 0.042(2) 0.945(9) 0.248(3) 0.38(4) Uiso 1 1 d . . .
C1 C -0.04464(8) 0.5171(3) 0.19264(8) 0.0302(7) Uani 1 1 d . . .
H1 H -0.0576 0.6171 0.1949 0.036 Uiso 1 1 calc R . .
C2 C -0.00071(8) 0.5082(3) 0.19115(8) 0.0276(6) Uani 1 1 d . . .
H2 H 0.0160 0.6025 0.1926 0.033 Uiso 1 1 calc R . .
C3 C 0.01935(8) 0.3604(3) 0.18746(8) 0.0234(6) Uani 1 1 d . . .
C4 C -0.00744(8) 0.2243(3) 0.18618(9) 0.0312(7) Uani 1 1 d . . .
H4 H 0.0047 0.1225 0.1844 0.037 Uiso 1 1 calc R . .
C5 C -0.05116(9) 0.2382(3) 0.18755(9) 0.0323(7) Uani 1 1 d . . .
H5 H -0.0686 0.1458 0.1862 0.039 Uiso 1 1 calc R . .
C6 C 0.06692(7) 0.3460(3) 0.18488(8) 0.0253(6) Uani 1 1 d . . .
H6A H 0.0794 0.2482 0.2010 0.030 Uiso 1 1 calc R . .
H6B H 0.0836 0.4360 0.2017 0.030 Uiso 1 1 calc R . .
C7 C 0.05954(8) 0.5407(3) 0.09586(9) 0.0313(7) Uani 1 1 d . . .
H7 H 0.0681 0.6224 0.1203 0.038 Uiso 1 1 calc R . .
C8 C 0.08306(10) 0.5894(4) 0.05795(10) 0.0508(9) Uani 1 1 d . . .
H8A H 0.0758 0.5125 0.0331 0.076 Uiso 1 1 calc R . .
H8B H 0.1150 0.5915 0.0709 0.076 Uiso 1 1 calc R . .
H8C H 0.0729 0.6945 0.0463 0.076 Uiso 1 1 calc R . .
C9 C 0.00838(8) 0.5558(3) 0.07648(9) 0.0409(8) Uani 1 1 d . . .
H9A H 0.0010 0.6637 0.0654 0.061 Uiso 1 1 calc R . .
H9B H -0.0063 0.5320 0.1005 0.061 Uiso 1 1 calc R . .
H9C H -0.0016 0.4810 0.0514 0.061 Uiso 1 1 calc R . .
C10 C 0.04372(9) 0.1694(3) 0.09178(9) 0.0359(7) Uani 1 1 d . . .
H10 H 0.0127 0.1855 0.0939 0.043 Uiso 1 1 calc R . .
C11 C 0.05856(10) 0.0035(3) 0.11398(10) 0.0503(9) Uani 1 1 d . . .
H11A H 0.0366 -0.0765 0.1003 0.075 Uiso 1 1 calc R . .
H11B H 0.0612 0.0089 0.1467 0.075 Uiso 1 1 calc R . .
H11C H 0.0871 -0.0252 0.1088 0.075 Uiso 1 1 calc R . .
C12 C 0.04170(11) 0.1634(4) 0.03981(10) 0.0625(10) Uani 1 1 d . . .
H12A H 0.0713 0.1439 0.0359 0.094 Uiso 1 1 calc R . .
H12B H 0.0307 0.2645 0.0257 0.094 Uiso 1 1 calc R . .
H12C H 0.0219 0.0781 0.0254 0.094 Uiso 1 1 calc R . .
C13 C 0.13984(8) 0.3012(3) 0.13766(9) 0.0319(7) Uani 1 1 d . . .
H13 H 0.1455 0.2105 0.1594 0.038 Uiso 1 1 calc R . .
C14 C 0.16820(8) 0.4420(3) 0.16326(10) 0.0434(8) Uani 1 1 d . . .
H14A H 0.1991 0.4094 0.1734 0.065 Uiso 1 1 calc R . .
H14B H 0.1575 0.4717 0.1897 0.065 Uiso 1 1 calc R . .
H14C H 0.1657 0.5326 0.1427 0.065 Uiso 1 1 calc R . .
C15 C 0.15812(10) 0.2483(4) 0.09660(10) 0.0525(9) Uani 1 1 d . . .
H15A H 0.1515 0.3298 0.0730 0.079 Uiso 1 1 calc R . .
H15B H 0.1441 0.1487 0.0842 0.079 Uiso 1 1 calc R . .
H15C H 0.1901 0.2334 0.1069 0.079 Uiso 1 1 calc R . .
C16 C -0.11708(7) 0.3937(3) 0.19195(9) 0.0337(7) Uani 1 1 d . . .
H16A H -0.1360 0.3678 0.1619 0.051 Uiso 1 1 calc R . .
H16B H -0.1234 0.5015 0.2002 0.051 Uiso 1 1 calc R . .
H16C H -0.1228 0.3193 0.2145 0.051 Uiso 1 1 calc R . .
C17 C 0.15920(8) 0.9248(3) 0.23417(9) 0.0246(6) Uani 1 1 d . . .
C18 C 0.18865(8) 1.0332(3) 0.26145(9) 0.0342(7) Uani 1 1 d . . .
H18 H 0.1837 1.0685 0.2893 0.041 Uiso 1 1 calc R . .
C19 C 0.22513(9) 1.0887(3) 0.24740(11) 0.0401(8) Uani 1 1 d . . .
H19 H 0.2446 1.1624 0.2659 0.048 Uiso 1 1 calc R . .
C20 C 0.23352(8) 1.0375(3) 0.20649(11) 0.0362(7) Uani 1 1 d . . .
C21 C 0.20377(9) 0.9294(3) 0.17919(10) 0.0358(7) Uani 1 1 d . . .
H21 H 0.2088 0.8941 0.1513 0.043 Uiso 1 1 calc R . .
C22 C 0.16668(8) 0.8732(3) 0.19282(9) 0.0292(6) Uani 1 1 d . . .
H22 H 0.1469 0.8010 0.1742 0.035 Uiso 1 1 calc R . .
C23 C 0.27408(9) 1.0978(4) 0.19145(12) 0.0620(10) Uani 1 1 d . . .
H23A H 0.2701 1.2098 0.1833 0.093 Uiso 1 1 calc R . .
H23B H 0.2773 1.0370 0.1651 0.093 Uiso 1 1 calc R . .
H23C H 0.3006 1.0848 0.2164 0.093 Uiso 1 1 calc R . .
N1 N -0.06949(6) 0.3823(3) 0.19081(7) 0.0251(5) Uani 1 1 d . . .
O1 O 0.09436(5) 0.7178(2) 0.22274(6) 0.0361(5) Uani 1 1 d . . .
O2 O 0.08103(5) 0.9909(2) 0.24573(6) 0.0329(5) Uani 1 1 d . . .
O3 O 0.12800(6) 0.8097(2) 0.30047(6) 0.0353(5) Uani 1 1 d . . .
Si1 Si 0.07753(2) 0.34073(9) 0.12464(2) 0.02645(19) Uani 1 1 d . . .
S1 S 0.11172(2) 0.85438(8) 0.25184(2) 0.02622(17) Uani 1 1 d . . .
C24 C 0.22841(8) 1.0168(3) 0.42138(10) 0.0396(7) Uani 1 1 d . . .
H24 H 0.2346 0.9299 0.4016 0.047 Uiso 1 1 calc R . .
C25 C 0.23978(10) 1.1751(3) 0.40059(10) 0.0497(8) Uani 1 1 d . . .
H25A H 0.2357 1.2635 0.4199 0.075 Uiso 1 1 calc R . .
H25B H 0.2203 1.1887 0.3701 0.075 Uiso 1 1 calc R . .
H25C H 0.2705 1.1724 0.3987 0.075 Uiso 1 1 calc R . .
C26 C 0.26039(9) 0.9922(4) 0.46922(10) 0.0503(8) Uani 1 1 d . . .
H26A H 0.2909 0.9926 0.4666 0.075 Uiso 1 1 calc R . .
H26B H 0.2540 0.8907 0.4817 0.075 Uiso 1 1 calc R . .
H26C H 0.2563 1.0778 0.4894 0.075 Uiso 1 1 calc R . .
C27 C 0.15181(9) 1.1609(3) 0.45840(9) 0.0364(7) Uani 1 1 d . . .
H27 H 0.1722 1.2514 0.4580 0.044 Uiso 1 1 calc R . .
C28 C 0.10383(10) 1.2279(4) 0.44064(10) 0.0575(9) Uani 1 1 d . . .
H28A H 0.0824 1.1435 0.4406 0.086 Uiso 1 1 calc R . .
H28B H 0.0998 1.2681 0.4097 0.086 Uiso 1 1 calc R . .
H28C H 0.0993 1.3139 0.4605 0.086 Uiso 1 1 calc R . .
C29 C 0.15993(9) 1.1105(4) 0.50920(10) 0.0502(8) Uani 1 1 d . . .
H29A H 0.1563 1.2024 0.5275 0.075 Uiso 1 1 calc R . .
H29B H 0.1899 1.0689 0.5201 0.075 Uiso 1 1 calc R . .
H29C H 0.1386 1.0286 0.5119 0.075 Uiso 1 1 calc R . .
C30 C 0.15479(9) 0.7927(3) 0.43950(10) 0.0406(8) Uani 1 1 d . . .
H30 H 0.1689 0.7840 0.4728 0.049 Uiso 1 1 calc R . .
C31 C 0.10415(10) 0.7647(4) 0.43236(11) 0.0647(10) Uani 1 1 d . . .
H31A H 0.0892 0.7772 0.4001 0.097 Uiso 1 1 calc R . .
H31B H 0.0924 0.8418 0.4503 0.097 Uiso 1 1 calc R . .
H31C H 0.0992 0.6576 0.4422 0.097 Uiso 1 1 calc R . .
C32 C 0.17467(11) 0.6586(3) 0.41522(10) 0.0530(9) Uani 1 1 d . . .
H32A H 0.1663 0.5554 0.4250 0.079 Uiso 1 1 calc R . .
H32B H 0.2069 0.6678 0.4233 0.079 Uiso 1 1 calc R . .
H32C H 0.1633 0.6689 0.3823 0.079 Uiso 1 1 calc R . .
O4 O 0.13752(6) 1.0371(2) 0.36803(7) 0.0374(5) Uani 1 1 d . . .
Si2 Si 0.16704(2) 0.99955(9) 0.42079(3) 0.0300(2) Uani 1 1 d . . .
H33 H 0.1336(9) 0.968(3) 0.3494(10) 0.050(11) Uiso 1 1 d . . .
